data_7155856
loop_
_publ_author_name
'Alnoman, Rua Bandar'
'Stachelek, Patrycja'
'Knight, Julian G.'
'Harriman, Anthony'
'Waddell, Paul G.'

_publ_section_title
;
 Synthesis of 2-aminoBODIPYs by palladium catalysed amination
;
_journal_name_full 'Org. Biomol. Chem.'
_journal_paper_doi 10.1039/C7OB01767G
_journal_year 2017
_chemical_formula_moiety 'C29 H32 B F2 N3'
_chemical_formula_sum 'C29 H32 B F2 N3'
_chemical_formula_weight 471.38
_space_group_crystal_system monoclinic
_space_group_IT_number 14
_space_group_name_Hall '-P 2ybc'
_space_group_name_H-M_alt 'P 1 21/c 1'
_symmetry_space_group_name_Hall '-P 2ybc'
_symmetry_space_group_name_H-M 'P 1 21/c 1'
_atom_sites_solution_hydrogens mixed
_atom_sites_solution_primary direct
_audit_creation_date 2015-10-08
_audit_creation_method
;
Olex2 1.2
(compiled 2015.01.26 svn.r3151 for OlexSys, GUI svn.r4998)
;
_audit_update_record
;
2017-07-17 deposited with the CCDC.
2017-08-17 downloaded from the CCDC.
;
_cell_angle_alpha 90
_cell_angle_beta 90.325(3)
_cell_angle_gamma 90
_cell_formula_units_Z 8
_cell_length_a 20.3605(3)
_cell_length_b 11.6571(3)
_cell_length_c 21.6409(8)
_cell_measurement_reflns_used 13371
_cell_measurement_temperature 150.0(2)
_cell_measurement_theta_max 66.8000
_cell_measurement_theta_min 3.7810
_cell_volume 5136.3(2)
_computing_cell_refinement
;
CrysAlisPro, Agilent Technologies,
Version 1.171.36.32 (release 02-08-2013 CrysAlis171 .NET)
(compiled Aug  2 2013,16:46:58)
;
_computing_data_collection
;
CrysAlisPro, Agilent Technologies,
Version 1.171.36.32 (release 02-08-2013 CrysAlis171 .NET)
(compiled Aug  2 2013,16:46:58)
;
_computing_data_reduction
;
CrysAlisPro, Agilent Technologies,
Version 1.171.36.32 (release 02-08-2013 CrysAlis171 .NET)
(compiled Aug  2 2013,16:46:58)
;
_computing_molecular_graphics 'Olex2 (Dolomanov et al., 2009)'
_computing_publication_material 'Olex2 (Dolomanov et al., 2009)'
_computing_structure_refinement 'XL (Sheldrick, 2008)'
_computing_structure_solution 'XT (Sheldrick, 2015)'
_diffrn_ambient_temperature 150.0(2)
_diffrn_detector_area_resol_mean 10.3968
_diffrn_measured_fraction_theta_full 1.000
_diffrn_measured_fraction_theta_max 0.996
_diffrn_measurement_details
;
#__ type_ start__ end____ width___ exp.time_
  1 omega  -59.00  -32.00   1.0000    2.5000
omega____ theta____ kappa____ phi______ frames
    -      -41.5905  137.0000 -115.0000 27

#__ type_ start__ end____ width___ exp.time_
  2 omega   54.00  117.00   1.0000    2.5000
omega____ theta____ kappa____ phi______ frames
    -       41.5905   38.0000 -150.0000 63

#__ type_ start__ end____ width___ exp.time_
  3 omega  -15.00   80.00   1.0000    2.5000
omega____ theta____ kappa____ phi______ frames
    -       41.5905  -99.0000  150.0000 95

#__ type_ start__ end____ width___ exp.time_
  4 omega   89.00  115.00   1.0000    2.5000
omega____ theta____ kappa____ phi______ frames
    -       41.5905  132.0000   67.0000 26

#__ type_ start__ end____ width___ exp.time_
  5 omega   32.00   68.00   1.0000   10.0000
omega____ theta____ kappa____ phi______ frames
    -       93.5000  -45.0000 -120.0000 36

#__ type_ start__ end____ width___ exp.time_
  6 omega  113.00  176.00   1.0000   10.0000
omega____ theta____ kappa____ phi______ frames
    -       93.5000   15.0000  120.0000 63

#__ type_ start__ end____ width___ exp.time_
  7 omega   16.00   41.00   1.0000   10.0000
omega____ theta____ kappa____ phi______ frames
    -       93.5000  -30.0000 -150.0000 25

#__ type_ start__ end____ width___ exp.time_
  8 omega   71.00   96.00   1.0000   10.0000
omega____ theta____ kappa____ phi______ frames
    -       93.5000 -125.0000   30.0000 25

#__ type_ start__ end____ width___ exp.time_
  9 omega   17.00   43.00   1.0000   10.0000
omega____ theta____ kappa____ phi______ frames
    -       93.5000  -30.0000  150.0000 26

#__ type_ start__ end____ width___ exp.time_
 10 omega   31.00   57.00   1.0000   10.0000
omega____ theta____ kappa____ phi______ frames
    -       93.5000  -45.0000   60.0000 26

#__ type_ start__ end____ width___ exp.time_
 11 omega   20.00   73.00   1.0000   10.0000
omega____ theta____ kappa____ phi______ frames
    -       93.5000 -125.0000  -30.0000 53

#__ type_ start__ end____ width___ exp.time_
 12 omega   50.00   76.00   1.0000   10.0000
omega____ theta____ kappa____ phi______ frames
    -       93.5000   15.0000  120.0000 26

#__ type_ start__ end____ width___ exp.time_
 13 omega   26.00   58.00   1.0000   10.0000
omega____ theta____ kappa____ phi______ frames
    -       93.5000 -125.0000   30.0000 32

#__ type_ start__ end____ width___ exp.time_
 14 omega   29.00   77.00   1.0000   10.0000
omega____ theta____ kappa____ phi______ frames
    -       93.5000  -45.0000  -30.0000 48

#__ type_ start__ end____ width___ exp.time_
 15 omega   92.00  120.00   1.0000   10.0000
omega____ theta____ kappa____ phi______ frames
    -       93.5000  -61.0000 -150.0000 28

#__ type_ start__ end____ width___ exp.time_
 16 omega   36.00   70.00   1.0000   10.0000
omega____ theta____ kappa____ phi______ frames
    -       93.5000  -61.0000 -150.0000 34

#__ type_ start__ end____ width___ exp.time_
 17 omega   21.00   47.00   1.0000   10.0000
omega____ theta____ kappa____ phi______ frames
    -       93.5000  -45.0000  120.0000 26

#__ type_ start__ end____ width___ exp.time_
 18 omega   22.00   71.00   1.0000   10.0000
omega____ theta____ kappa____ phi______ frames
    -       93.5000  -15.0000   90.0000 49

#__ type_ start__ end____ width___ exp.time_
 19 omega   82.00  146.00   1.0000   10.0000
omega____ theta____ kappa____ phi______ frames
    -       93.5000  -15.0000   90.0000 64

#__ type_ start__ end____ width___ exp.time_
 20 omega   84.00  123.00   1.0000   10.0000
omega____ theta____ kappa____ phi______ frames
    -       93.5000  -61.0000 -120.0000 39

#__ type_ start__ end____ width___ exp.time_
 21 omega   25.00   65.00   1.0000   10.0000
omega____ theta____ kappa____ phi______ frames
    -       93.5000  -30.0000   60.0000 40

#__ type_ start__ end____ width___ exp.time_
 22 omega   26.00   60.00   1.0000   10.0000
omega____ theta____ kappa____ phi______ frames
    -       93.5000  -45.0000    0.0000 34

#__ type_ start__ end____ width___ exp.time_
 23 omega   23.00   90.00   1.0000   10.0000
omega____ theta____ kappa____ phi______ frames
    -       93.5000  -77.0000 -180.0000 67

#__ type_ start__ end____ width___ exp.time_
 24 omega   96.00  122.00   1.0000   10.0000
omega____ theta____ kappa____ phi______ frames
    -       93.5000  -77.0000 -180.0000 26

#__ type_ start__ end____ width___ exp.time_
 25 omega  130.00  156.00   1.0000   10.0000
omega____ theta____ kappa____ phi______ frames
    -       93.5000  125.0000  150.0000 26

#__ type_ start__ end____ width___ exp.time_
 26 omega   16.00   59.00   1.0000   10.0000
omega____ theta____ kappa____ phi______ frames
    -       93.5000  -30.0000  -90.0000 43

#__ type_ start__ end____ width___ exp.time_
 27 omega    8.00   64.00   1.0000    2.5000
omega____ theta____ kappa____ phi______ frames
    -       41.5905   77.0000   90.0000 56

#__ type_ start__ end____ width___ exp.time_
 28 omega   12.00  116.00   1.0000    2.5000
omega____ theta____ kappa____ phi______ frames
    -       41.5905   57.0000  -60.0000 104
;
_diffrn_measurement_device_type 'Xcalibur, Atlas, Gemini ultra'
_diffrn_measurement_method '\w scans'
_diffrn_orient_matrix_UB_11 -0.0246807000
_diffrn_orient_matrix_UB_12 -0.0565241000
_diffrn_orient_matrix_UB_13 0.0598623000
_diffrn_orient_matrix_UB_21 0.0375221000
_diffrn_orient_matrix_UB_22 0.0901218000
_diffrn_orient_matrix_UB_23 0.0384660000
_diffrn_orient_matrix_UB_31 -0.0609181000
_diffrn_orient_matrix_UB_32 0.0783800000
_diffrn_orient_matrix_UB_33 -0.0010699000
_diffrn_radiation_monochromator mirror
_diffrn_radiation_type CuK\a
_diffrn_radiation_wavelength 1.54184
_diffrn_reflns_av_R_equivalents 0.0362
_diffrn_reflns_av_unetI/netI 0.0283
_diffrn_reflns_Laue_measured_fraction_full 1.000
_diffrn_reflns_Laue_measured_fraction_max 0.996
_diffrn_reflns_limit_h_max 17
_diffrn_reflns_limit_h_min -24
_diffrn_reflns_limit_k_max 13
_diffrn_reflns_limit_k_min -12
_diffrn_reflns_limit_l_max 24
_diffrn_reflns_limit_l_min -25
_diffrn_reflns_number 37518
_diffrn_reflns_point_group_measured_fraction_full 1.000
_diffrn_reflns_point_group_measured_fraction_max 0.996
_diffrn_reflns_theta_full 66.500
_diffrn_reflns_theta_max 66.962
_diffrn_reflns_theta_min 4.086
_diffrn_source 'Enhance Ultra (Cu) X-ray Source'
_exptl_absorpt_coefficient_mu 0.652
_exptl_absorpt_correction_T_max 1.00000
_exptl_absorpt_correction_T_min 0.89402
_exptl_absorpt_correction_type multi-scan
_exptl_absorpt_process_details
;
CrysAlisPro, Agilent Technologies,
Version 1.171.36.32 (release 02-08-2013 CrysAlis171 .NET)
(compiled Aug  2 2013,16:46:58)
Empirical absorption correction using spherical harmonics,
 implemented in SCALE3 ABSPACK scaling algorithm.
;
_exptl_crystal_colour red
_exptl_crystal_colour_primary red
_exptl_crystal_density_diffrn 1.219
_exptl_crystal_description block
_exptl_crystal_F_000 2000
_exptl_crystal_size_max 0.4
_exptl_crystal_size_mid 0.19
_exptl_crystal_size_min 0.12
_refine_diff_density_max 0.284
_refine_diff_density_min -0.184
_refine_diff_density_rms 0.036
_refine_ls_extinction_method none
_refine_ls_goodness_of_fit_ref 1.015
_refine_ls_hydrogen_treatment mixed
_refine_ls_matrix_type full
_refine_ls_number_parameters 651
_refine_ls_number_reflns 9089
_refine_ls_number_restraints 0
_refine_ls_restrained_S_all 1.015
_refine_ls_R_factor_all 0.0520
_refine_ls_R_factor_gt 0.0384
_refine_ls_shift/su_max 0.001
_refine_ls_shift/su_mean 0.000
_refine_ls_structure_factor_coef Fsqd
_refine_ls_weighting_details 'w=1/[\s^2^(Fo^2^)+(0.0509P)^2^+1.3274P] where P=(Fo^2^+2Fc^2^)/3'
_refine_ls_weighting_scheme calc
_refine_ls_wR_factor_gt 0.0947
_refine_ls_wR_factor_ref 0.1043
_reflns_Friedel_coverage 0.000
_reflns_number_gt 7261
_reflns_number_total 9089
_reflns_threshold_expression 'I > 2\s(I)'
_cod_data_source_file c7ob01767g2.cif
_cod_data_source_block jgk150008
_cod_original_cell_volume 5136.2(2)
_cod_database_code 7155856
_shelxl_version_number 2014/6
_chemical_oxdiff_formula 'C29 H32 B1 F2 N3'
_shelx_space_group_comment
;
The symmetry employed for this shelxl refinement is uniquely defined
by the following loop, which should always be used as a source of
symmetry information in preference to the above space-group names.
They are only intended as comments.
;
_reflns_odcompleteness_completeness 99.88
_reflns_odcompleteness_iscentric 1
_reflns_odcompleteness_theta 66.49
_olex2_refinement_description
;
1. Fixed Uiso
 At 1.2 times of:
  All C(H) groups, All C(H,H) groups, All N(H) groups
 At 1.5 times of:
  All C(H,H,H) groups
2.a Secondary CH2 refined with riding coordinates:
 C21(H21A,H21B), C51(H51A,H51B)
2.b Aromatic/amide H refined with riding coordinates:
 C14(H14), C15(H15), C16(H16), C17(H17), C25(H25), C26(H26), C28(H28),
 C29(H29), C44(H44), C45(H45), C46(H46), C47(H47), C55(H55), C56(H56), C58(H58),
  C59(H59)
2.c Idealised Me refined as rotating group:
 C11(H11A,H11B,H11C), C18(H18A,H18B,H18C), C19(H19A,H19B,H19C), C20(H20A,H20B,
 H20C), C22(H22A,H22B,H22C), C23(H23A,H23B,H23C), C30(H30A,H30B,H30C), C41(H41A,
 H41B,H41C), C48(H48A,H48B,H48C), C49(H49A,H49B,H49C), C50(H50A,H50B,H50C),
 C52(H52A,H52B,H52C), C53(H53A,H53B,H53C), C60(H60A,H60B,H60C)
;
_olex2_submission_special_instructions 'No special instructions were received'

loop_
_space_group_symop_operation_xyz
'x, y, z'
'-x, y+1/2, -z+1/2'
'-x, -y, -z'
'x, -y-1/2, z-1/2'

loop_
_atom_site_label
_atom_site_type_symbol
_atom_site_fract_x
_atom_site_fract_y
_atom_site_fract_z
_atom_site_U_iso_or_equiv
_atom_site_adp_type
_atom_site_occupancy
_atom_site_site_symmetry_order
_atom_site_calc_flag
_atom_site_refinement_flags_posn
F1 F 0.98541(4) 0.32869(8) 0.59646(4) 0.0391(2) Uani 1 1 d .
F2 F 1.00527(4) 0.14871(8) 0.63184(4) 0.0334(2) Uani 1 1 d .
F3 F 0.48212(5) 0.13141(9) 0.45512(5) 0.0453(2) Uani 1 1 d .
F4 F 0.50676(4) 0.28570(9) 0.39563(4) 0.0406(2) Uani 1 1 d .
N1 N 0.95669(6) 0.17007(11) 0.53043(6) 0.0273(3) Uani 1 1 d .
N2 N 0.89264(6) 0.21143(11) 0.62486(6) 0.0270(3) Uani 1 1 d .
N3 N 1.02159(6) 0.09805(13) 0.38137(6) 0.0331(3) Uani 1 1 d .
H3 H 1.0172(9) 0.0290(18) 0.3642(9) 0.040 Uiso 1 1 d R
N4 N 0.45297(6) 0.31808(12) 0.49280(6) 0.0315(3) Uani 1 1 d .
N5 N 0.39314(6) 0.23097(12) 0.40447(6) 0.0305(3) Uani 1 1 d .
N6 N 0.51196(7) 0.46426(14) 0.62762(7) 0.0400(3) Uani 1 1 d .
H6 H 0.5145(10) 0.537(2) 0.6311(9) 0.048 Uiso 1 1 d R
C1 C 0.91522(7) 0.09848(13) 0.43994(7) 0.0283(3) Uani 1 1 d .
C2 C 0.98222(7) 0.11818(14) 0.43386(7) 0.0294(3) Uani 1 1 d .
C3 C 1.00666(7) 0.16114(14) 0.49016(7) 0.0294(3) Uani 1 1 d .
C5 C 0.87560(7) 0.24718(14) 0.68171(7) 0.0305(3) Uani 1 1 d .
C6 C 0.80749(7) 0.23455(15) 0.68953(7) 0.0338(4) Uani 1 1 d .
C7 C 0.78183(7) 0.18831(14) 0.63537(7) 0.0306(3) Uani 1 1 d .
C8 C 0.83936(7) 0.13333(13) 0.53343(7) 0.0261(3) Uani 1 1 d .
C9 C 0.83575(7) 0.17279(13) 0.59419(7) 0.0271(3) Uani 1 1 d .
C10 C 0.89907(7) 0.13186(13) 0.50147(7) 0.0268(3) Uani 1 1 d .
C11 C 0.87163(8) 0.05259(16) 0.38988(7) 0.0356(4) Uani 1 1 d .
H11A H 0.8451 -0.0106 0.4062 0.053 Uiso 1 1 calc GR
H11B H 0.8986 0.0245 0.3557 0.053 Uiso 1 1 calc GR
H11C H 0.8426 0.1138 0.3749 0.053 Uiso 1 1 calc GR
C12 C 1.04454(7) 0.18695(14) 0.34407(7) 0.0285(3) Uani 1 1 d .
C13 C 1.07660(7) 0.16003(15) 0.28832(7) 0.0303(3) Uani 1 1 d .
C14 C 1.09868(8) 0.25028(16) 0.25195(7) 0.0372(4) Uani 1 1 d .
H14 H 1.1193 0.2334 0.2138 0.045 Uiso 1 1 calc R
C15 C 1.09165(8) 0.36389(16) 0.26937(8) 0.0415(4) Uani 1 1 d .
H15 H 1.1078 0.4237 0.2438 0.050 Uiso 1 1 calc R
C16 C 1.06086(8) 0.38888(16) 0.32438(8) 0.0389(4) Uani 1 1 d .
H16 H 1.0558 0.4665 0.3369 0.047 Uiso 1 1 calc R
C17 C 1.03732(7) 0.30153(14) 0.36125(7) 0.0328(4) Uani 1 1 d .
H17 H 1.0159 0.3198 0.3989 0.039 Uiso 1 1 calc R
C18 C 1.08522(8) 0.03793(16) 0.26883(8) 0.0401(4) Uani 1 1 d .
H18A H 1.1113 -0.0030 0.3000 0.060 Uiso 1 1 calc GR
H18B H 1.1080 0.0354 0.2291 0.060 Uiso 1 1 calc GR
H18C H 1.0421 0.0014 0.2646 0.060 Uiso 1 1 calc GR
C19 C 1.07559(7) 0.19408(16) 0.50477(8) 0.0357(4) Uani 1 1 d .
H19A H 1.0809 0.2770 0.4992 0.054 Uiso 1 1 calc GR
H19B H 1.1055 0.1534 0.4770 0.054 Uiso 1 1 calc GR
H19C H 1.0858 0.1736 0.5477 0.054 Uiso 1 1 calc GR
C20 C 0.92455(8) 0.29051(16) 0.72728(8) 0.0367(4) Uani 1 1 d .
H20A H 0.9442 0.2256 0.7495 0.055 Uiso 1 1 calc GR
H20B H 0.9027 0.3415 0.7568 0.055 Uiso 1 1 calc GR
H20C H 0.9590 0.3329 0.7056 0.055 Uiso 1 1 calc GR
C21 C 0.77164(8) 0.26634(19) 0.74774(8) 0.0470(5) Uani 1 1 d .
H21A H 0.7248 0.2796 0.7376 0.056 Uiso 1 1 calc R
H21B H 0.7899 0.3392 0.7639 0.056 Uiso 1 1 calc R
C22 C 0.77626(12) 0.1755(2) 0.79807(10) 0.0660(6) Uani 1 1 d .
H22A H 0.7577 0.1033 0.7827 0.099 Uiso 1 1 calc GR
H22B H 0.7517 0.2009 0.8344 0.099 Uiso 1 1 calc GR
H22C H 0.8224 0.1637 0.8095 0.099 Uiso 1 1 calc GR
C23 C 0.71046(7) 0.16370(18) 0.62327(8) 0.0409(4) Uani 1 1 d .
H23A H 0.6966 0.2022 0.5851 0.061 Uiso 1 1 calc GR
H23B H 0.6842 0.1921 0.6579 0.061 Uiso 1 1 calc GR
H23C H 0.7040 0.0808 0.6189 0.061 Uiso 1 1 calc GR
C24 C 0.77848(7) 0.09218(13) 0.50175(7) 0.0269(3) Uani 1 1 d .
C25 C 0.74267(8) 0.16368(14) 0.46258(7) 0.0323(3) Uani 1 1 d .
H25 H 0.7572 0.2400 0.4556 0.039 Uiso 1 1 calc R
C26 C 0.68595(8) 0.12426(15) 0.43366(7) 0.0354(4) Uani 1 1 d .
H26 H 0.6620 0.1743 0.4072 0.042 Uiso 1 1 calc R
C27 C 0.66359(7) 0.01283(15) 0.44272(7) 0.0342(4) Uani 1 1 d .
C28 C 0.69958(8) -0.05704(15) 0.48191(8) 0.0381(4) Uani 1 1 d .
H28 H 0.6852 -0.1335 0.4889 0.046 Uiso 1 1 calc R
C29 C 0.75604(7) -0.01840(15) 0.51127(8) 0.0343(4) Uani 1 1 d .
H29 H 0.7795 -0.0683 0.5382 0.041 Uiso 1 1 calc R
C30 C 0.60204(8) -0.03171(19) 0.41173(9) 0.0475(5) Uani 1 1 d .
H30A H 0.6137 -0.0912 0.3817 0.071 Uiso 1 1 calc GR
H30B H 0.5797 0.0314 0.3904 0.071 Uiso 1 1 calc GR
H30C H 0.5728 -0.0643 0.4429 0.071 Uiso 1 1 calc GR
C31 C 0.40946(7) 0.44154(15) 0.56354(7) 0.0332(3) Uani 1 1 d .
C32 C 0.47491(8) 0.42054(15) 0.57789(7) 0.0348(4) Uani 1 1 d .
C33 C 0.50065(7) 0.34494(15) 0.53345(8) 0.0352(4) Uani 1 1 d .
C35 C 0.37809(8) 0.16490(14) 0.35541(7) 0.0341(4) Uani 1 1 d .
C36 C 0.31076(8) 0.17716(15) 0.34092(7) 0.0349(4) Uani 1 1 d .
C37 C 0.28408(7) 0.25323(14) 0.38313(7) 0.0313(3) Uani 1 1 d .
C38 C 0.33787(7) 0.36030(13) 0.47485(7) 0.0281(3) Uani 1 1 d .
C39 C 0.33622(7) 0.28825(14) 0.42325(7) 0.0286(3) Uani 1 1 d .
C40 C 0.39562(7) 0.37622(14) 0.50955(7) 0.0300(3) Uani 1 1 d .
C41 C 0.36580(8) 0.51968(17) 0.59997(8) 0.0419(4) Uani 1 1 d .
H41A H 0.3358 0.4737 0.6251 0.063 Uiso 1 1 calc GR
H41B H 0.3403 0.5681 0.5716 0.063 Uiso 1 1 calc GR
H41C H 0.3927 0.5683 0.6270 0.063 Uiso 1 1 calc GR
C42 C 0.53577(7) 0.39402(15) 0.67469(7) 0.0344(4) Uani 1 1 d .
C43 C 0.58243(7) 0.43794(16) 0.71670(7) 0.0360(4) Uani 1 1 d .
C44 C 0.60557(8) 0.36613(18) 0.76300(8) 0.0443(4) Uani 1 1 d .
H44 H 0.6363 0.3955 0.7922 0.053 Uiso 1 1 calc R
C45 C 0.58573(10) 0.25419(19) 0.76815(9) 0.0513(5) Uani 1 1 d .
H45 H 0.6030 0.2068 0.8001 0.062 Uiso 1 1 calc R
C46 C 0.54056(10) 0.21104(18) 0.72657(9) 0.0513(5) Uani 1 1 d .
H46 H 0.5268 0.1334 0.7296 0.062 Uiso 1 1 calc R
C47 C 0.51518(9) 0.28076(16) 0.68024(9) 0.0439(4) Uani 1 1 d .
H47 H 0.4835 0.2509 0.6521 0.053 Uiso 1 1 calc R
C48 C 0.60798(9) 0.55791(17) 0.71052(9) 0.0448(4) Uani 1 1 d .
H48A H 0.6288 0.5671 0.6701 0.067 Uiso 1 1 calc GR
H48B H 0.6404 0.5728 0.7432 0.067 Uiso 1 1 calc GR
H48C H 0.5715 0.6123 0.7142 0.067 Uiso 1 1 calc GR
C49 C 0.56850(8) 0.29799(18) 0.53066(9) 0.0445(4) Uani 1 1 d .
H49A H 0.5696 0.2223 0.5503 0.067 Uiso 1 1 calc GR
H49B H 0.5987 0.3498 0.5524 0.067 Uiso 1 1 calc GR
H49C H 0.5819 0.2909 0.4874 0.067 Uiso 1 1 calc GR
C50 C 0.42734(9) 0.09115(17) 0.32420(9) 0.0450(4) Uani 1 1 d .
H50A H 0.4669 0.1362 0.3156 0.068 Uiso 1 1 calc GR
H50B H 0.4089 0.0622 0.2853 0.068 Uiso 1 1 calc GR
H50C H 0.4387 0.0264 0.3511 0.068 Uiso 1 1 calc GR
C51 C 0.27660(9) 0.11963(18) 0.28754(8) 0.0454(4) Uani 1 1 d .
H51A H 0.2303 0.1048 0.2989 0.054 Uiso 1 1 calc R
H51B H 0.2978 0.0447 0.2797 0.054 Uiso 1 1 calc R
C52 C 0.27795(11) 0.1900(2) 0.22881(9) 0.0584(6) Uani 1 1 d .
H52A H 0.2549 0.1486 0.1958 0.088 Uiso 1 1 calc GR
H52B H 0.3236 0.2033 0.2166 0.088 Uiso 1 1 calc GR
H52C H 0.2563 0.2639 0.2360 0.088 Uiso 1 1 calc GR
C53 C 0.21312(8) 0.28773(17) 0.38465(8) 0.0402(4) Uani 1 1 d .
H53A H 0.1982 0.2905 0.4276 0.060 Uiso 1 1 calc GR
H53B H 0.1868 0.2316 0.3616 0.060 Uiso 1 1 calc GR
H53C H 0.2080 0.3636 0.3658 0.060 Uiso 1 1 calc GR
C54 C 0.27582(7) 0.41612(13) 0.49536(7) 0.0286(3) Uani 1 1 d .
C55 C 0.24179(7) 0.37143(15) 0.54533(7) 0.0325(3) Uani 1 1 d .
H55 H 0.2594 0.3081 0.5675 0.039 Uiso 1 1 calc R
C56 C 0.18218(8) 0.41897(15) 0.56301(8) 0.0357(4) Uani 1 1 d .
H56 H 0.1597 0.3882 0.5976 0.043 Uiso 1 1 calc R
C57 C 0.15506(8) 0.51054(15) 0.53107(9) 0.0386(4) Uani 1 1 d .
C58 C 0.18957(8) 0.55462(15) 0.48134(9) 0.0411(4) Uani 1 1 d .
H58 H 0.1718 0.6175 0.4589 0.049 Uiso 1 1 calc R
C59 C 0.24945(8) 0.50888(15) 0.46376(8) 0.0366(4) Uani 1 1 d .
H59 H 0.2725 0.5412 0.4299 0.044 Uiso 1 1 calc R
C60 C 0.09006(9) 0.56123(19) 0.55019(11) 0.0557(5) Uani 1 1 d .
H60A H 0.0666 0.5064 0.5764 0.084 Uiso 1 1 calc GR
H60B H 0.0636 0.5779 0.5133 0.084 Uiso 1 1 calc GR
H60C H 0.0977 0.6323 0.5733 0.084 Uiso 1 1 calc GR
B4 B 0.96221(8) 0.21664(16) 0.59704(8) 0.0284(4) Uani 1 1 d .
B34 B 0.46088(8) 0.23833(17) 0.43638(9) 0.0326(4) Uani 1 1 d .

loop_
_atom_site_aniso_label
_atom_site_aniso_U_11
_atom_site_aniso_U_22
_atom_site_aniso_U_33
_atom_site_aniso_U_23
_atom_site_aniso_U_13
_atom_site_aniso_U_12
F1 0.0394(5) 0.0336(5) 0.0444(5) -0.0040(4) 0.0035(4) -0.0087(4)
F2 0.0257(4) 0.0429(5) 0.0317(5) -0.0019(4) -0.0052(3) 0.0035(4)
F3 0.0435(5) 0.0416(6) 0.0506(6) -0.0030(5) -0.0055(4) 0.0134(5)
F4 0.0281(4) 0.0531(6) 0.0408(5) -0.0068(5) 0.0055(4) -0.0014(4)
N1 0.0221(6) 0.0319(7) 0.0278(6) 0.0019(5) 0.0006(5) -0.0012(5)
N2 0.0237(6) 0.0313(7) 0.0259(6) -0.0003(5) -0.0020(5) 0.0013(5)
N3 0.0340(7) 0.0322(8) 0.0331(7) -0.0013(6) 0.0100(6) -0.0001(6)
N4 0.0233(6) 0.0388(8) 0.0324(7) -0.0017(6) -0.0021(5) 0.0025(5)
N5 0.0259(6) 0.0332(7) 0.0323(7) -0.0037(6) 0.0015(5) 0.0010(5)
N6 0.0430(8) 0.0376(8) 0.0393(8) -0.0010(7) -0.0151(6) -0.0020(7)
C1 0.0296(7) 0.0289(8) 0.0264(7) 0.0028(6) 0.0019(6) 0.0008(6)
C2 0.0281(7) 0.0304(8) 0.0297(8) 0.0038(6) 0.0053(6) 0.0009(6)
C3 0.0251(7) 0.0300(8) 0.0332(8) 0.0047(6) 0.0040(6) -0.0002(6)
C5 0.0309(8) 0.0330(9) 0.0276(8) -0.0029(6) -0.0006(6) 0.0045(7)
C6 0.0286(8) 0.0419(10) 0.0308(8) -0.0039(7) 0.0010(6) 0.0060(7)
C7 0.0259(7) 0.0369(9) 0.0289(8) 0.0007(7) -0.0004(6) 0.0044(6)
C8 0.0249(7) 0.0269(8) 0.0267(7) 0.0034(6) -0.0021(6) 0.0014(6)
C9 0.0227(7) 0.0311(8) 0.0273(8) 0.0036(6) -0.0021(6) 0.0010(6)
C10 0.0250(7) 0.0290(8) 0.0264(7) 0.0029(6) -0.0011(6) -0.0013(6)
C11 0.0337(8) 0.0461(10) 0.0269(8) -0.0011(7) 0.0013(6) -0.0013(7)
C12 0.0204(7) 0.0370(9) 0.0281(8) 0.0042(6) -0.0010(6) 0.0019(6)
C13 0.0211(7) 0.0424(9) 0.0275(8) 0.0004(7) -0.0021(6) 0.0019(6)
C14 0.0298(8) 0.0549(11) 0.0270(8) 0.0058(7) 0.0015(6) 0.0011(8)
C15 0.0399(9) 0.0454(11) 0.0393(9) 0.0154(8) 0.0004(7) -0.0013(8)
C16 0.0380(9) 0.0362(9) 0.0424(9) 0.0075(8) -0.0018(7) 0.0054(7)
C17 0.0276(7) 0.0374(9) 0.0334(8) 0.0023(7) 0.0019(6) 0.0055(7)
C18 0.0370(8) 0.0477(11) 0.0358(9) -0.0063(8) 0.0085(7) -0.0016(8)
C19 0.0255(7) 0.0428(10) 0.0388(9) 0.0007(7) 0.0027(6) -0.0030(7)
C20 0.0341(8) 0.0427(10) 0.0334(9) -0.0084(7) -0.0025(7) 0.0000(7)
C21 0.0321(8) 0.0714(14) 0.0375(9) -0.0184(9) 0.0030(7) 0.0055(9)
C22 0.0805(15) 0.0769(16) 0.0409(11) -0.0161(11) 0.0203(10) -0.0188(13)
C23 0.0234(7) 0.0641(12) 0.0351(9) -0.0053(8) 0.0017(6) 0.0035(8)
C24 0.0227(7) 0.0337(8) 0.0243(7) 0.0008(6) 0.0018(5) 0.0003(6)
C25 0.0341(8) 0.0317(8) 0.0310(8) 0.0020(7) -0.0047(6) -0.0022(7)
C26 0.0331(8) 0.0402(10) 0.0328(8) 0.0014(7) -0.0075(6) 0.0041(7)
C27 0.0266(7) 0.0433(10) 0.0327(8) -0.0038(7) 0.0000(6) -0.0008(7)
C28 0.0311(8) 0.0356(9) 0.0475(10) 0.0024(8) 0.0024(7) -0.0073(7)
C29 0.0279(7) 0.0362(9) 0.0390(9) 0.0081(7) -0.0013(6) 0.0003(7)
C30 0.0354(9) 0.0597(13) 0.0472(10) -0.0054(9) -0.0076(8) -0.0084(9)
C31 0.0286(7) 0.0372(9) 0.0339(8) -0.0020(7) -0.0016(6) -0.0007(7)
C32 0.0318(8) 0.0389(9) 0.0337(8) -0.0015(7) -0.0070(6) -0.0015(7)
C33 0.0277(8) 0.0429(10) 0.0350(9) 0.0008(7) -0.0046(6) 0.0008(7)
C35 0.0330(8) 0.0345(9) 0.0349(9) -0.0046(7) 0.0024(6) -0.0029(7)
C36 0.0332(8) 0.0382(9) 0.0334(9) -0.0030(7) 0.0000(6) -0.0056(7)
C37 0.0276(7) 0.0372(9) 0.0292(8) 0.0012(7) -0.0001(6) -0.0038(7)
C38 0.0256(7) 0.0297(8) 0.0291(8) 0.0025(6) 0.0004(6) 0.0003(6)
C39 0.0241(7) 0.0323(8) 0.0294(8) 0.0006(6) 0.0016(6) 0.0006(6)
C40 0.0253(7) 0.0338(9) 0.0310(8) -0.0012(7) 0.0009(6) 0.0028(6)
C41 0.0358(8) 0.0469(11) 0.0430(10) -0.0159(8) -0.0012(7) 0.0000(8)
C42 0.0293(8) 0.0408(10) 0.0331(8) -0.0009(7) 0.0016(6) 0.0021(7)
C43 0.0278(7) 0.0503(11) 0.0299(8) -0.0004(7) 0.0024(6) 0.0033(7)
C44 0.0359(9) 0.0644(13) 0.0327(9) 0.0054(8) 0.0022(7) 0.0108(9)
C45 0.0515(11) 0.0627(13) 0.0399(10) 0.0154(9) 0.0093(8) 0.0185(10)
C46 0.0577(11) 0.0425(11) 0.0541(12) 0.0076(9) 0.0215(10) 0.0069(9)
C47 0.0440(9) 0.0440(11) 0.0436(10) -0.0029(8) 0.0046(8) -0.0031(8)
C48 0.0381(9) 0.0552(12) 0.0410(10) -0.0018(8) -0.0076(7) -0.0080(8)
C49 0.0280(8) 0.0588(12) 0.0466(10) -0.0013(9) -0.0062(7) 0.0059(8)
C50 0.0414(9) 0.0469(11) 0.0468(10) -0.0153(8) 0.0035(8) 0.0026(8)
C51 0.0378(9) 0.0540(12) 0.0443(10) -0.0155(9) -0.0019(8) -0.0064(8)
C52 0.0552(12) 0.0804(16) 0.0394(11) -0.0130(10) -0.0089(9) -0.0048(11)
C53 0.0271(8) 0.0540(11) 0.0394(9) -0.0060(8) -0.0045(7) -0.0007(8)
C54 0.0244(7) 0.0302(8) 0.0310(8) -0.0043(6) -0.0028(6) 0.0003(6)
C55 0.0299(8) 0.0360(9) 0.0316(8) 0.0004(7) -0.0003(6) 0.0055(7)
C56 0.0311(8) 0.0390(9) 0.0369(9) -0.0029(7) 0.0054(6) 0.0010(7)
C57 0.0271(8) 0.0343(9) 0.0543(10) -0.0064(8) 0.0012(7) 0.0023(7)
C58 0.0331(8) 0.0316(9) 0.0586(11) 0.0063(8) -0.0014(8) 0.0060(7)
C59 0.0316(8) 0.0350(9) 0.0432(9) 0.0050(7) 0.0020(7) 0.0001(7)
C60 0.0343(9) 0.0483(12) 0.0847(15) -0.0012(11) 0.0099(9) 0.0092(9)
B4 0.0246(8) 0.0299(9) 0.0307(9) -0.0012(7) -0.0007(7) -0.0014(7)
B34 0.0258(8) 0.0373(10) 0.0348(10) -0.0009(8) 0.0008(7) 0.0041(7)

loop_
_atom_type_symbol
_atom_type_description
_atom_type_scat_dispersion_real
_atom_type_scat_dispersion_imag
_atom_type_scat_source
C C 0.0181 0.0091 'International Tables Vol C Tables 4.2.6.8 and 6.1.1.4'
H H 0.0000 0.0000 'International Tables Vol C Tables 4.2.6.8 and 6.1.1.4'
B B 0.0090 0.0039 'International Tables Vol C Tables 4.2.6.8 and 6.1.1.4'
N N 0.0311 0.0180 'International Tables Vol C Tables 4.2.6.8 and 6.1.1.4'
F F 0.0727 0.0534 'International Tables Vol C Tables 4.2.6.8 and 6.1.1.4'

loop_
_geom_angle_atom_site_label_1
_geom_angle_atom_site_label_2
_geom_angle_atom_site_label_3
_geom_angle
C3 N1 C10 108.65(12)
C3 N1 B4 125.44(12)
C10 N1 B4 125.90(12)
C5 N2 C9 108.34(12)
C5 N2 B4 125.88(12)
C9 N2 B4 125.73(12)
C2 N3 H3 115.4(12)
C12 N3 H3 117.6(12)
C12 N3 C2 122.32(14)
C33 N4 C40 108.56(13)
C33 N4 B34 125.45(13)
C40 N4 B34 125.98(12)
C35 N5 C39 108.47(12)
C35 N5 B34 125.77(13)
C39 N5 B34 125.70(13)
C32 N6 H6 117.4(14)
C42 N6 H6 119.9(14)
C42 N6 C32 122.00(15)
C2 C1 C10 105.94(13)
C2 C1 C11 124.68(14)
C10 C1 C11 129.37(13)
C1 C2 N3 127.58(15)
C1 C2 C3 108.63(13)
C3 C2 N3 123.78(14)
N1 C3 C2 108.86(13)
N1 C3 C19 123.89(14)
C2 C3 C19 127.24(14)
N2 C5 C6 109.70(13)
N2 C5 C20 122.42(13)
C6 C5 C20 127.87(14)
C5 C6 C21 123.93(15)
C7 C6 C5 107.79(13)
C7 C6 C21 128.28(14)
C6 C7 C9 106.78(13)
C6 C7 C23 125.42(14)
C9 C7 C23 127.78(14)
C9 C8 C10 121.28(13)
C9 C8 C24 119.40(12)
C10 C8 C24 119.32(13)
N2 C9 C7 107.38(12)
C8 C9 N2 120.19(12)
C8 C9 C7 132.38(13)
N1 C10 C1 107.91(12)
N1 C10 C8 120.14(13)
C8 C10 C1 131.94(14)
C1 C11 H11A 109.5
C1 C11 H11B 109.5
C1 C11 H11C 109.5
H11A C11 H11B 109.5
H11A C11 H11C 109.5
H11B C11 H11C 109.5
N3 C12 C13 119.18(15)
C17 C12 N3 121.39(14)
C17 C12 C13 119.42(14)
C12 C13 C18 120.58(14)
C14 C13 C12 117.95(15)
C14 C13 C18 121.46(14)
C13 C14 H14 118.8
C15 C14 C13 122.38(15)
C15 C14 H14 118.8
C14 C15 H15 120.5
C16 C15 C14 119.01(16)
C16 C15 H15 120.5
C15 C16 H16 119.9
C15 C16 C17 120.25(17)
C17 C16 H16 119.9
C12 C17 H17 119.5
C16 C17 C12 120.97(15)
C16 C17 H17 119.5
C13 C18 H18A 109.5
C13 C18 H18B 109.5
C13 C18 H18C 109.5
H18A C18 H18B 109.5
H18A C18 H18C 109.5
H18B C18 H18C 109.5
C3 C19 H19A 109.5
C3 C19 H19B 109.5
C3 C19 H19C 109.5
H19A C19 H19B 109.5
H19A C19 H19C 109.5
H19B C19 H19C 109.5
C5 C20 H20A 109.5
C5 C20 H20B 109.5
C5 C20 H20C 109.5
H20A C20 H20B 109.5
H20A C20 H20C 109.5
H20B C20 H20C 109.5
C6 C21 H21A 108.9
C6 C21 H21B 108.9
C6 C21 C22 113.52(17)
H21A C21 H21B 107.7
C22 C21 H21A 108.9
C22 C21 H21B 108.9
C21 C22 H22A 109.5
C21 C22 H22B 109.5
C21 C22 H22C 109.5
H22A C22 H22B 109.5
H22A C22 H22C 109.5
H22B C22 H22C 109.5
C7 C23 H23A 109.5
C7 C23 H23B 109.5
C7 C23 H23C 109.5
H23A C23 H23B 109.5
H23A C23 H23C 109.5
H23B C23 H23C 109.5
C25 C24 C8 121.20(14)
C29 C24 C8 120.34(14)
C29 C24 C25 118.45(14)
C24 C25 H25 119.7
C26 C25 C24 120.51(15)
C26 C25 H25 119.7
C25 C26 H26 119.4
C25 C26 C27 121.17(15)
C27 C26 H26 119.4
C26 C27 C30 122.01(16)
C28 C27 C26 117.63(14)
C28 C27 C30 120.36(16)
C27 C28 H28 119.2
C27 C28 C29 121.68(16)
C29 C28 H28 119.2
C24 C29 C28 120.55(15)
C24 C29 H29 119.7
C28 C29 H29 119.7
C27 C30 H30A 109.5
C27 C30 H30B 109.5
C27 C30 H30C 109.5
H30A C30 H30B 109.5
H30A C30 H30C 109.5
H30B C30 H30C 109.5
C32 C31 C40 105.96(14)
C32 C31 C41 124.09(15)
C40 C31 C41 129.95(14)
N6 C32 C33 123.32(14)
C31 C32 N6 128.12(15)
C31 C32 C33 108.56(14)
N4 C33 C32 108.83(13)
N4 C33 C49 123.74(15)
C32 C33 C49 127.41(15)
N5 C35 C36 109.50(14)
N5 C35 C50 122.58(15)
C36 C35 C50 127.91(15)
C35 C36 C51 124.76(15)
C37 C36 C35 107.58(14)
C37 C36 C51 127.63(15)
C36 C37 C39 106.91(13)
C36 C37 C53 124.54(15)
C39 C37 C53 128.55(15)
C39 C38 C40 121.55(13)
C39 C38 C54 118.91(13)
C40 C38 C54 119.45(13)
N5 C39 C37 107.53(13)
C38 C39 N5 120.16(13)
C38 C39 C37 132.25(14)
N4 C40 C31 108.09(13)
N4 C40 C38 119.65(14)
C38 C40 C31 132.22(14)
C31 C41 H41A 109.5
C31 C41 H41B 109.5
C31 C41 H41C 109.5
H41A C41 H41B 109.5
H41A C41 H41C 109.5
H41B C41 H41C 109.5
N6 C42 C43 119.32(16)
C47 C42 N6 121.19(15)
C47 C42 C43 119.48(16)
C42 C43 C48 121.01(15)
C44 C43 C42 118.21(17)
C44 C43 C48 120.75(16)
C43 C44 H44 118.8
C45 C44 C43 122.30(18)
C45 C44 H44 118.8
C44 C45 H45 120.3
C44 C45 C46 119.37(18)
C46 C45 H45 120.3
C45 C46 H46 119.9
C45 C46 C47 120.15(19)
C47 C46 H46 119.9
C42 C47 H47 119.8
C46 C47 C42 120.47(18)
C46 C47 H47 119.8
C43 C48 H48A 109.5
C43 C48 H48B 109.5
C43 C48 H48C 109.5
H48A C48 H48B 109.5
H48A C48 H48C 109.5
H48B C48 H48C 109.5
C33 C49 H49A 109.5
C33 C49 H49B 109.5
C33 C49 H49C 109.5
H49A C49 H49B 109.5
H49A C49 H49C 109.5
H49B C49 H49C 109.5
C35 C50 H50A 109.5
C35 C50 H50B 109.5
C35 C50 H50C 109.5
H50A C50 H50B 109.5
H50A C50 H50C 109.5
H50B C50 H50C 109.5
C36 C51 H51A 109.0
C36 C51 H51B 109.0
C36 C51 C52 113.14(16)
H51A C51 H51B 107.8
C52 C51 H51A 109.0
C52 C51 H51B 109.0
C51 C52 H52A 109.5
C51 C52 H52B 109.5
C51 C52 H52C 109.5
H52A C52 H52B 109.5
H52A C52 H52C 109.5
H52B C52 H52C 109.5
C37 C53 H53A 109.5
C37 C53 H53B 109.5
C37 C53 H53C 109.5
H53A C53 H53B 109.5
H53A C53 H53C 109.5
H53B C53 H53C 109.5
C55 C54 C38 119.69(14)
C59 C54 C38 121.34(14)
C59 C54 C55 118.90(14)
C54 C55 H55 119.8
C54 C55 C56 120.33(15)
C56 C55 H55 119.8
C55 C56 H56 119.5
C57 C56 C55 121.09(15)
C57 C56 H56 119.5
C56 C57 C58 118.06(14)
C56 C57 C60 120.86(17)
C58 C57 C60 121.09(17)
C57 C58 H58 119.3
C59 C58 C57 121.38(16)
C59 C58 H58 119.3
C54 C59 H59 119.9
C58 C59 C54 120.24(15)
C58 C59 H59 119.9
C57 C60 H60A 109.5
C57 C60 H60B 109.5
C57 C60 H60C 109.5
H60A C60 H60B 109.5
H60A C60 H60C 109.5
H60B C60 H60C 109.5
F1 B4 F2 108.98(12)
F1 B4 N1 110.19(13)
F1 B4 N2 110.69(13)
F2 B4 N1 110.24(13)
F2 B4 N2 109.98(12)
N2 B4 N1 106.75(12)
F3 B34 F4 109.39(13)
F3 B34 N4 110.21(14)
F3 B34 N5 111.08(14)
F4 B34 N4 109.47(14)
F4 B34 N5 109.75(13)
N5 B34 N4 106.90(12)

loop_
_geom_bond_atom_site_label_1
_geom_bond_atom_site_label_2
_geom_bond_distance
F1 B4 1.389(2)
F2 B4 1.398(2)
F3 B34 1.379(2)
F4 B34 1.402(2)
N1 C3 1.3474(19)
N1 C10 1.3997(19)
N1 B4 1.544(2)
N2 C5 1.3464(19)
N2 C9 1.4058(19)
N2 B4 1.543(2)
N3 H3 0.89(2)
N3 C2 1.4136(19)
N3 C12 1.396(2)
N4 C33 1.344(2)
N4 C40 1.3997(19)
N4 B34 1.544(2)
N5 C35 1.346(2)
N5 C39 1.3999(19)
N5 B34 1.541(2)
N6 H6 0.85(2)
N6 C32 1.406(2)
N6 C42 1.392(2)
C1 C2 1.390(2)
C1 C10 1.427(2)
C1 C11 1.496(2)
C2 C3 1.406(2)
C3 C19 1.487(2)
C5 C6 1.406(2)
C5 C20 1.486(2)
C6 C7 1.389(2)
C6 C21 1.506(2)
C7 C9 1.429(2)
C7 C23 1.503(2)
C8 C9 1.395(2)
C8 C10 1.402(2)
C8 C24 1.492(2)
C11 H11A 0.9800
C11 H11B 0.9800
C11 H11C 0.9800
C12 C13 1.410(2)
C12 C17 1.395(2)
C13 C14 1.390(2)
C13 C18 1.495(2)
C14 H14 0.9500
C14 C15 1.385(3)
C15 H15 0.9500
C15 C16 1.380(3)
C16 H16 0.9500
C16 C17 1.381(2)
C17 H17 0.9500
C18 H18A 0.9800
C18 H18B 0.9800
C18 H18C 0.9800
C19 H19A 0.9800
C19 H19B 0.9800
C19 H19C 0.9800
C20 H20A 0.9800
C20 H20B 0.9800
C20 H20C 0.9800
C21 H21A 0.9900
C21 H21B 0.9900
C21 C22 1.522(3)
C22 H22A 0.9800
C22 H22B 0.9800
C22 H22C 0.9800
C23 H23A 0.9800
C23 H23B 0.9800
C23 H23C 0.9800
C24 C25 1.392(2)
C24 C29 1.383(2)
C25 H25 0.9500
C25 C26 1.389(2)
C26 H26 0.9500
C26 C27 1.391(2)
C27 C28 1.383(2)
C27 C30 1.510(2)
C28 H28 0.9500
C28 C29 1.386(2)
C29 H29 0.9500
C30 H30A 0.9800
C30 H30B 0.9800
C30 H30C 0.9800
C31 C32 1.388(2)
C31 C40 1.421(2)
C31 C41 1.500(2)
C32 C33 1.408(2)
C33 C49 1.487(2)
C35 C36 1.412(2)
C35 C50 1.486(2)
C36 C37 1.386(2)
C36 C51 1.503(2)
C37 C39 1.427(2)
C37 C53 1.500(2)
C38 C39 1.398(2)
C38 C40 1.404(2)
C38 C54 1.491(2)
C41 H41A 0.9800
C41 H41B 0.9800
C41 H41C 0.9800
C42 C43 1.408(2)
C42 C47 1.391(3)
C43 C44 1.386(2)
C43 C48 1.498(3)
C44 H44 0.9500
C44 C45 1.371(3)
C45 H45 0.9500
C45 C46 1.378(3)
C46 H46 0.9500
C46 C47 1.388(3)
C47 H47 0.9500
C48 H48A 0.9800
C48 H48B 0.9800
C48 H48C 0.9800
C49 H49A 0.9800
C49 H49B 0.9800
C49 H49C 0.9800
C50 H50A 0.9800
C50 H50B 0.9800
C50 H50C 0.9800
C51 H51A 0.9900
C51 H51B 0.9900
C51 C52 1.513(3)
C52 H52A 0.9800
C52 H52B 0.9800
C52 H52C 0.9800
C53 H53A 0.9800
C53 H53B 0.9800
C53 H53C 0.9800
C54 C55 1.389(2)
C54 C59 1.386(2)
C55 H55 0.9500
C55 C56 1.390(2)
C56 H56 0.9500
C56 C57 1.385(2)
C57 C58 1.387(3)
C57 C60 1.509(2)
C58 H58 0.9500
C58 C59 1.386(2)
C59 H59 0.9500
C60 H60A 0.9800
C60 H60B 0.9800
C60 H60C 0.9800

loop_
_geom_torsion_atom_site_label_1
_geom_torsion_atom_site_label_2
_geom_torsion_atom_site_label_3
_geom_torsion_atom_site_label_4
_geom_torsion
N2 C5 C6 C7 0.46(19)
N2 C5 C6 C21 -179.95(16)
N3 C2 C3 N1 -179.91(14)
N3 C2 C3 C19 0.9(3)
N3 C12 C13 C14 179.71(14)
N3 C12 C13 C18 0.8(2)
N3 C12 C17 C16 179.25(15)
N5 C35 C36 C37 -0.31(19)
N5 C35 C36 C51 177.80(16)
N6 C32 C33 N4 179.22(16)
N6 C32 C33 C49 0.5(3)
N6 C42 C43 C44 -179.74(15)
N6 C42 C43 C48 -1.5(2)
N6 C42 C47 C46 178.48(16)
C1 C2 C3 N1 -0.87(18)
C1 C2 C3 C19 179.96(16)
C2 N3 C12 C13 -172.19(14)
C2 N3 C12 C17 8.8(2)
C2 C1 C10 N1 -0.20(17)
C2 C1 C10 C8 178.70(16)
C3 N1 C10 C1 -0.33(17)
C3 N1 C10 C8 -179.39(14)
C3 N1 B4 F1 59.22(19)
C3 N1 B4 F2 -61.11(19)
C3 N1 B4 N2 179.47(14)
C5 N2 C9 C7 0.81(17)
C5 N2 C9 C8 178.46(14)
C5 N2 B4 F1 -58.1(2)
C5 N2 B4 F2 62.4(2)
C5 N2 B4 N1 -178.04(14)
C5 C6 C7 C9 0.05(19)
C5 C6 C7 C23 -178.30(17)
C5 C6 C21 C22 -80.9(2)
C6 C7 C9 N2 -0.51(18)
C6 C7 C9 C8 -177.77(17)
C7 C6 C21 C22 98.6(2)
C8 C24 C25 C26 -179.70(14)
C8 C24 C29 C28 -179.93(14)
C9 N2 C5 C6 -0.79(18)
C9 N2 C5 C20 178.21(15)
C9 N2 B4 F1 119.15(15)
C9 N2 B4 F2 -120.37(15)
C9 N2 B4 N1 -0.8(2)
C9 C8 C10 N1 0.2(2)
C9 C8 C10 C1 -178.59(16)
C9 C8 C24 C25 97.09(18)
C9 C8 C24 C29 -82.33(19)
C10 N1 C3 C2 0.73(17)
C10 N1 C3 C19 179.93(15)
C10 N1 B4 F1 -119.72(15)
C10 N1 B4 F2 119.95(15)
C10 N1 B4 N2 0.5(2)
C10 C1 C2 N3 179.64(15)
C10 C1 C2 C3 0.64(18)
C10 C8 C9 N2 -0.4(2)
C10 C8 C9 C7 176.52(16)
C10 C8 C24 C25 -82.74(19)
C10 C8 C24 C29 97.84(18)
C11 C1 C2 N3 -1.0(3)
C11 C1 C2 C3 -179.97(15)
C11 C1 C10 N1 -179.55(15)
C11 C1 C10 C8 -0.7(3)
C12 N3 C2 C1 105.9(2)
C12 N3 C2 C3 -75.3(2)
C12 C13 C14 C15 1.6(2)
C13 C12 C17 C16 0.2(2)
C13 C14 C15 C16 -0.9(3)
C14 C15 C16 C17 -0.2(3)
C15 C16 C17 C12 0.5(2)
C17 C12 C13 C14 -1.3(2)
C17 C12 C13 C18 179.82(14)
C18 C13 C14 C15 -179.48(16)
C20 C5 C6 C7 -178.46(16)
C20 C5 C6 C21 1.1(3)
C21 C6 C7 C9 -179.52(18)
C21 C6 C7 C23 2.1(3)
C23 C7 C9 N2 177.79(16)
C23 C7 C9 C8 0.5(3)
C24 C8 C9 N2 179.73(13)
C24 C8 C9 C7 -3.3(3)
C24 C8 C10 N1 -179.97(13)
C24 C8 C10 C1 1.2(3)
C24 C25 C26 C27 -0.3(2)
C25 C24 C29 C28 0.6(2)
C25 C26 C27 C28 0.5(2)
C25 C26 C27 C30 180.00(16)
C26 C27 C28 C29 -0.1(2)
C27 C28 C29 C24 -0.5(3)
C29 C24 C25 C26 -0.3(2)
C30 C27 C28 C29 -179.64(16)
C31 C32 C33 N4 -0.6(2)
C31 C32 C33 C49 -179.37(17)
C32 N6 C42 C43 168.18(15)
C32 N6 C42 C47 -10.6(2)
C32 C31 C40 N4 -0.16(18)
C32 C31 C40 C38 177.87(17)
C33 N4 C40 C31 -0.23(18)
C33 N4 C40 C38 -178.55(15)
C33 N4 B34 F3 57.9(2)
C33 N4 B34 F4 -62.5(2)
C33 N4 B34 N5 178.70(15)
C35 N5 C39 C37 0.49(17)
C35 N5 C39 C38 178.04(14)
C35 N5 B34 F3 -55.8(2)
C35 N5 B34 F4 65.3(2)
C35 N5 B34 N4 -176.05(14)
C35 C36 C37 C39 0.60(19)
C35 C36 C37 C53 -178.62(16)
C35 C36 C51 C52 -89.6(2)
C36 C37 C39 N5 -0.67(18)
C36 C37 C39 C38 -177.82(17)
C37 C36 C51 C52 88.1(2)
C38 C54 C55 C56 -176.72(14)
C38 C54 C59 C58 175.85(15)
C39 N5 C35 C36 -0.11(18)
C39 N5 C35 C50 -179.30(16)
C39 N5 B34 F3 121.36(16)
C39 N5 B34 F4 -117.55(16)
C39 N5 B34 N4 1.1(2)
C39 C38 C40 N4 -0.6(2)
C39 C38 C40 C31 -178.48(17)
C39 C38 C54 C55 101.17(18)
C39 C38 C54 C59 -75.7(2)
C40 N4 C33 C32 0.53(19)
C40 N4 C33 C49 179.32(16)
C40 N4 B34 F3 -123.48(16)
C40 N4 B34 F4 116.16(16)
C40 N4 B34 N5 -2.7(2)
C40 C31 C32 N6 -179.37(17)
C40 C31 C32 C33 0.48(19)
C40 C38 C39 N5 -0.9(2)
C40 C38 C39 C37 176.00(16)
C40 C38 C54 C55 -75.4(2)
C40 C38 C54 C59 107.69(18)
C41 C31 C32 N6 1.1(3)
C41 C31 C32 C33 -179.05(16)
C41 C31 C40 N4 179.32(17)
C41 C31 C40 C38 -2.6(3)
C42 N6 C32 C31 113.9(2)
C42 N6 C32 C33 -65.9(2)
C42 C43 C44 C45 1.5(2)
C43 C42 C47 C46 -0.3(2)
C43 C44 C45 C46 -0.9(3)
C44 C45 C46 C47 -0.4(3)
C45 C46 C47 C42 1.0(3)
C47 C42 C43 C44 -0.9(2)
C47 C42 C43 C48 177.30(16)
C48 C43 C44 C45 -176.68(16)
C50 C35 C36 C37 178.82(17)
C50 C35 C36 C51 -3.1(3)
C51 C36 C37 C39 -177.44(17)
C51 C36 C37 C53 3.3(3)
C53 C37 C39 N5 178.51(16)
C53 C37 C39 C38 1.4(3)
C54 C38 C39 N5 -177.36(14)
C54 C38 C39 C37 -0.5(3)
C54 C38 C40 N4 175.86(14)
C54 C38 C40 C31 -2.0(3)
C54 C55 C56 C57 0.7(3)
C55 C54 C59 C58 -1.1(2)
C55 C56 C57 C58 -0.9(3)
C55 C56 C57 C60 179.53(17)
C56 C57 C58 C59 0.0(3)
C57 C58 C59 C54 0.9(3)
C59 C54 C55 C56 0.2(2)
C60 C57 C58 C59 179.64(18)
B4 N1 C3 C2 -178.36(14)
B4 N1 C3 C19 0.8(2)
B4 N1 C10 C1 178.76(14)
B4 N1 C10 C8 -0.3(2)
B4 N2 C5 C6 176.86(14)
B4 N2 C5 C20 -4.1(2)
B4 N2 C9 C7 -176.85(14)
B4 N2 C9 C8 0.8(2)
B34 N4 C33 C32 179.37(15)
B34 N4 C33 C49 -1.8(3)
B34 N4 C40 C31 -179.06(15)
B34 N4 C40 C38 2.6(2)
B34 N5 C35 C36 177.43(15)
B34 N5 C35 C50 -1.8(3)
B34 N5 C39 C37 -177.06(14)
B34 N5 C39 C38 0.5(2)
